data_2005840
loop_
_publ_author_name
'Rugutt, J. K.'
'Fronczek, F. R.'
'Watkins, S. F.'
'Pappalardo, S.'

_publ_section_title
;
 A Tetrameric Macrocycle with 2,5-Dithio-1,3,4-thiadiazole Subunits
;
_journal_issue 1
_journal_name_full 'Acta Crystallographica Section C'
_journal_page_first 81
_journal_page_last 84
_journal_paper_doi 10.1107/S010827019601236X
_journal_volume 53
_journal_year 1997
_chemical_formula_sum 'C24 H32 N8 O4 S12'
_chemical_formula_weight 881.3
_chemical_name_common
;
 40<[OS(2,5)1,3,4-thiadiazolo,S]~4~-coronand-16>
;
_chemical_name_systematic
;\
10,11,21,22,32,33,43,44-octaaza-5,16,27,38-tetraoxa-\
2,8,13,19,24,30,35,41,45,46,47,48-dodecathiapentacyclo\
[40.2.1.1^9,12^.1^20,23^.1^31,34^]octatetracontane
;
_space_group_IT_number 14
_symmetry_cell_setting monoclinic
_symmetry_space_group_name_Hall '-P 2yn'
_symmetry_space_group_name_H-M 'P 1 21/n 1'
_atom_type_scat_source 'International Tables for X-ray Crystallography (1974, Vol. IV)'
_cell_angle_alpha 90.00
_cell_angle_beta 96.98(1)
_cell_angle_gamma 90.00
_cell_formula_units_Z 2
_cell_length_a 5.2230(7)
_cell_length_b 38.371(5)
_cell_length_c 9.417(1)
_cell_measurement_reflns_used 25
_cell_measurement_temperature 298
_cell_measurement_theta_max 29
_cell_measurement_theta_min 17
_cell_volume 1873.3(4)
_computing_cell_refinement CAD4
_computing_data_collection CAD4_(Enraf-Nonius,_1977)
_computing_data_reduction PROCESS_MolEN_(Fair,_1990)
_computing_molecular_graphics ORTEPII_(Johnson,_1976)
_computing_publication_material CIF_IN_MolEN
_computing_structure_refinement LSFM_MolEN
_computing_structure_solution MULTAN_(Main_et_al.,_1980)
_diffrn_measurement_device Enraf_Nonius_CAD4
_diffrn_measurement_method \q/2\q
_diffrn_radiation_type CuK\a
_diffrn_radiation_wavelength 1.54184
_diffrn_reflns_av_R_equivalents 0.037
_diffrn_reflns_limit_h_max 6
_diffrn_reflns_limit_h_min 0
_diffrn_reflns_limit_k_max 48
_diffrn_reflns_limit_k_min 0
_diffrn_reflns_limit_l_max 11
_diffrn_reflns_limit_l_min -11
_diffrn_reflns_number 4167
_diffrn_reflns_theta_max 74.90
_diffrn_standards_decay_% increased_3.6
_diffrn_standards_interval_time 166
_diffrn_standards_number 3
_exptl_absorpt_coefficient_mu 6.9
_exptl_absorpt_correction_T_max 0.288
_exptl_absorpt_correction_T_min 0.221
_exptl_absorpt_correction_type \y_scans_(North,_Phillips_&_Mathews,_1968)
_exptl_crystal_colour colorless
_exptl_crystal_density_diffrn 1.562
_exptl_crystal_description plate_fragment
_exptl_crystal_F_000 912
_exptl_crystal_size_max 0.40
_exptl_crystal_size_mid 0.36
_exptl_crystal_size_min 0.18
_refine_diff_density_max 0.36
_refine_diff_density_min -0.19
_refine_ls_abs_structure_details
;
?
;
_refine_ls_extinction_coef '3.1(1) \\times 10^-6^'
_refine_ls_extinction_method isotropic_(Zachariasen,_1963)
_refine_ls_goodness_of_fit_obs 1.731
_refine_ls_hydrogen_treatment 'H atoms: see text'
_refine_ls_number_parameters 218
_refine_ls_number_reflns 3454
_refine_ls_R_factor_obs 0.047
_refine_ls_shift/esd_max 0.01
_refine_ls_structure_factor_coef F
_refine_ls_weighting_details 'w = 4Fo^2^/[\s^2^(Fo^2^) + 0.0004Fo^4^]'
_refine_ls_weighting_scheme calc
_refine_ls_wR_factor_obs 0.062
_reflns_number_observed 3454
_reflns_number_total 3865
_reflns_observed_criterion >1\s(I)
_cod_data_source_file bk1223.cif
_cod_data_source_block thiadiazoletetramer
_cod_depositor_comments
;
 Adding a new _chemical_name_systematic data item value. The old value
 was recorded using the _chemical_name_common data item.

 Antanas Vaitkus,
 2018-10-12

The following automatic conversions were performed:

'_refine_ls_weighting_scheme' value '4Fo^2^/[\s^2^(Fo^2^) +
0.0004Fo^4^]' was changed to 'calc'. New tag
'_refine_ls_weighting_details' was created. The value of the new tag
was set to 'w = 4Fo^2^/[\s^2^(Fo^2^) + 0.0004Fo^4^]'.

Automatic conversion script
Id: cif_fix_values 3143 2015-03-26 13:38:13Z robertas 
;
_cod_original_cell_volume 1873.3(8)
_cod_original_sg_symbol_H-M 'P 21/n'
_cod_database_code 2005840

loop_
_symmetry_equiv_pos_as_xyz
x,y,z
-x,-y,-z
1/2+x,1/2-y,1/2+z
-1/2-x,-1/2+y,-1/2-z

loop_
_atom_site_aniso_label
_atom_site_aniso_U_11
_atom_site_aniso_U_22
_atom_site_aniso_U_33
_atom_site_aniso_U_12
_atom_site_aniso_U_13
_atom_site_aniso_U_23
S1 0.0588(4) 0.0672(4) 0.0695(4) 0.0054(4) 0.0061(4) 0.0058(4)
S2 0.0464(3) 0.0629(4) 0.0798(5) -0.0064(3) 0.0003(3) 0.0097(4)
S3 0.0819(6) 0.0607(4) 0.1213(8) 0.0105(4) -0.0020(6) 0.0169(5)
S4 0.0765(4) 0.0601(4) 0.0415(3) -0.0134(3) 0.0008(3) 0.0010(3)
S5 0.1271(6) 0.0800(4) 0.0524(4) -0.0521(4) 0.0096(4) -0.0047(4)
S6 0.0673(4) 0.0581(3) 0.0449(3) -0.0088(3) 0.0022(3) 0.0077(3)
O1 0.0505(9) 0.0513(9) 0.0580(10) 0.0007(8) 0.0048(8) 0.0100(9)
O2 0.109(2) 0.0650(10) 0.0740(10) -0.0170(10) -0.0190(10) 0.0220(10)
N1 0.078(2) 0.070(2) 0.108(2) 0.0190(10) 0.027(2) 0.011(2)
N2 0.074(2) 0.069(2) 0.090(2) 0.0120(10) 0.0260(10) 0.0080(10)
N3 0.083(2) 0.0620(10) 0.0470(10) -0.0200(10) -0.0010(10) 0.0050(10)
N4 0.093(2) 0.0610(10) 0.0480(10) -0.0230(10) 0.0000(10) 0.0050(10)
C1 0.056(2) 0.0440(10) 0.099(2) -0.0020(10) 0.004(2) -0.001(2)
C2 0.0510(10) 0.0460(10) 0.066(2) -0.0110(10) 0.0060(10) -0.0020(10)
C3 0.067(2) 0.062(2) 0.059(2) -0.0110(10) -0.0060(10) 0.0050(10)
C4 0.0520(10) 0.0550(10) 0.0510(10) -0.0050(10) 0.0030(10) 0.0040(10)
C5 0.059(2) 0.059(2) 0.059(2) -0.0020(10) -0.0080(10) 0.0100(10)
C6 0.071(2) 0.0550(10) 0.0500(10) -0.0070(10) 0.0000(10) 0.0080(10)
C7 0.0580(10) 0.0430(10) 0.0450(10) 0.0030(10) 0.0050(10) 0.0010(10)
C8 0.071(2) 0.0470(10) 0.0450(10) -0.0050(10) 0.0060(10) 0.0010(10)
C9 0.105(2) 0.074(2) 0.059(2) -0.027(2) 0.019(2) -0.003(2)
C10 0.101(3) 0.096(2) 0.062(2) -0.020(2) -0.011(2) 0.007(2)
C11 0.136(4) 0.078(2) 0.093(3) -0.007(2) -0.006(3) 0.037(2)
C12 0.107(3) 0.056(2) 0.122(3) -0.016(2) 0.000(2) 0.036(2)

loop_
_atom_site_label
_atom_site_fract_x
_atom_site_fract_y
_atom_site_fract_z
_atom_site_U_iso_or_equiv
_atom_site_thermal_displace_type
_atom_site_calc_flag
S1 -0.3630(2) 0.31754(2) 0.64658(9) 0.0653(2) Uani ?
S2 -0.5732(1) 0.36506(2) 0.40645(9) 0.0636(2) Uani ?
S3 0.9512(2) 0.73949(2) 0.2680(1) 0.0892(3) Uani ?
S4 0.6537(2) 0.55717(2) 0.36122(7) 0.0599(2) Uani ?
S5 0.9258(2) 0.61195(2) 0.21392(9) 0.0866(3) Uani ?
S6 0.2641(2) 0.49966(2) 0.33909(7) 0.0571(2) Uani ?
O1 -0.0078(4) 0.42866(5) 0.3023(2) 0.0535(5) Uani ?
O2 1.0397(6) 0.67735(6) 0.0524(3) 0.0853(8) Uani ?
N1 -0.0178(6) 0.29754(8) 0.4963(4) 0.0840(9) Uani ?
N2 -0.1651(6) 0.32173(7) 0.4132(3) 0.0766(9) Uani ?
N3 0.4150(6) 0.53792(6) 0.1224(3) 0.0646(7) Uani ?
N4 0.5767(6) 0.56501(6) 0.0913(3) 0.0679(7) Uani ?
C1 -0.0990(6) 0.29240(7) 0.6192(4) 0.0667(9) Uani ?
C2 -0.3498(6) 0.33382(7) 0.4772(3) 0.0543(7) Uani ?
C3 -0.3795(6) 0.39006(8) 0.2976(3) 0.0639(8) Uani ?
C4 -0.1721(5) 0.41064(7) 0.3867(3) 0.0529(7) Uani ?
C5 -0.1282(6) 0.45816(8) 0.2306(3) 0.0604(8) Uani ?
C6 0.0708(6) 0.48176(7) 0.1835(3) 0.0590(8) Uani ?
C7 0.4341(5) 0.53146(6) 0.2575(3) 0.0486(6) Uani ?
C8 0.7088(6) 0.57750(7) 0.2046(3) 0.0547(7) Uani ?
C9 0.9735(8) 0.61737(9) 0.0282(4) 0.079(1) Uani ?
C10 0.8915(9) 0.6522(1) -0.0270(4) 0.088(1) Uani ?
C11 0.990(1) 0.7116(1) -0.0005(5) 0.104(1) Uani ?
C12 1.1118(9) 0.73674(8) 0.1098(5) 0.096(1) Uani ?
H3a -0.4883 0.4058 0.2404 0.0831 Uiso calc
H3b -0.3001 0.3746 0.2375 0.0831 Uiso calc
H4a -0.2522 0.4271 0.4422 0.0688 Uiso calc
H4b -0.0706 0.3950 0.4485 0.0688 Uiso calc
H5a -0.2248 0.4704 0.2940 0.0785 Uiso calc
H5b -0.2404 0.4506 0.1495 0.0785 Uiso calc
H6a 0.1784 0.4690 0.1277 0.0768 Uiso calc
H6b -0.0110 0.5002 0.1278 0.0768 Uiso calc
H9a 0.8760 0.6002 -0.0271 0.1022 Uiso calc
H9b 1.1514 0.6144 0.0194 0.1022 Uiso calc
H10a 0.9169 0.6540 -0.1249 0.1144 Uiso calc
H10b 0.7143 0.6556 -0.0176 0.1144 Uiso calc
H11a 0.8096 0.7155 -0.0171 0.1355 Uiso calc
H11b 1.0632 0.7145 -0.0874 0.1355 Uiso calc
H12a 1.2849 0.7296 0.1376 0.1250 Uiso calc
H12b 1.1105 0.7592 0.0676 0.1250 Uiso calc

loop_
_geom_angle_atom_site_label_1
_geom_angle_atom_site_label_2
_geom_angle_atom_site_label_3
_geom_angle_site_symmetry_1
_geom_angle_site_symmetry_3
_geom_angle
_geom_angle_publ_flag
C1 S1 C2 . . 86.7(2) yes
C2 S2 C3 . . 100.80(10) yes
C1 S3 C12 2_666 . 104.3(2) yes
C7 S4 C8 . . 86.70(10) yes
C8 S5 C9 . . 101.8(2) yes
C6 S6 C7 . . 100.00(10) yes
C4 O1 C5 . . 113.0(2) ?
C10 O2 C11 . . 112.7(3) ?
N2 N1 C1 . . 112.8(3) yes
N1 N2 C2 . . 112.0(3) yes
N4 N3 C7 . . 112.1(2) yes
N3 N4 C8 . . 112.3(2) yes
S1 C1 S3 . 2_666 127.2(2) yes
S1 C1 N1 . . 113.7(2) yes
S3 C1 N1 2_666 . 118.9(3) yes
S1 C2 S2 . . 120.1(2) yes
S1 C2 N2 . . 114.9(2) yes
S2 C2 N2 . . 125.0(2) yes
S2 C3 C4 . . 112.2(2) ?
O1 C4 C3 . . 112.7(2) ?
O1 C5 C6 . . 109.9(2) ?
S6 C6 C5 . . 109.3(2) ?
S4 C7 S6 . . 119.4(2) yes
S4 C7 N3 . . 114.6(2) yes
S6 C7 N3 . . 126.0(2) yes
S4 C8 S5 . . 118.5(2) yes
S4 C8 N4 . . 114.3(2) yes
S5 C8 N4 . . 127.2(2) yes
S5 C9 C10 . . 112.1(3) ?
O2 C10 C9 . . 108.6(3) ?
O2 C11 C12 . . 108.0(3) ?
S3 C12 C11 . . 114.2(3) ?

loop_
_geom_bond_atom_site_label_1
_geom_bond_atom_site_label_2
_geom_bond_site_symmetry_2
_geom_bond_distance
_geom_bond_publ_flag
S1 C1 . 1.728(3) yes
S1 C2 . 1.722(3) yes
S2 C2 . 1.747(3) yes
S2 C3 . 1.802(3) yes
S3 C1 2_666 1.738(3) yes
S3 C12 . 1.799(5) yes
S4 C7 . 1.723(3) yes
S4 C8 . 1.724(3) yes
S5 C8 . 1.736(3) yes
S5 C9 . 1.808(4) yes
S6 C6 . 1.810(3) yes
S6 C7 . 1.742(3) yes
O1 C4 . 1.418(3) ?
O1 C5 . 1.425(3) ?
O2 C10 . 1.396(5) ?
O2 C11 . 1.417(5) ?
N1 N2 . 1.386(4) yes
N1 C1 . 1.296(5) yes
N2 C2 . 1.285(4) yes
N3 N4 . 1.393(4) yes
N3 C7 . 1.288(4) yes
N4 C8 . 1.290(4) yes
C3 C4 . 1.510(4) ?
C5 C6 . 1.487(4) ?
C9 C10 . 1.478(5) ?
C11 C12 . 1.502(6) ?
